data_2232786
loop_
_publ_author_name
'Honraedt, Aurelien'
'Ladeira, Sonia'
'Berranger, Thierry'
'Gras, Emmanuel'

_publ_section_title
;
 Ethyl 2-[<i>N</i>-(<i>tert</i>-butylsulfinyl)carbamoyl]benzoate
;
_journal_coeditor_code IM2332
_journal_issue 12
_journal_name_full 'Acta Crystallographica Section E'
_journal_page_first o3350
_journal_paper_doi 10.1107/S1600536811047027
_journal_volume 67
_journal_year 2011
_chemical_formula_iupac 'C14 H19 N O4 S'
_chemical_formula_moiety 'C14 H19 N O4 S'
_chemical_formula_sum 'C14 H19 N O4 S'
_chemical_formula_weight 297.37
_chemical_name_systematic
;
Ethyl 2-[<i>N</i>-(<i>tert</i>-butylsulfinyl)carbamoyl]benzoate
;
_space_group_IT_number 14
_symmetry_cell_setting monoclinic
_symmetry_space_group_name_Hall '-P 2ybc'
_symmetry_space_group_name_H-M 'P 1 21/c 1'
_atom_sites_solution_hydrogens geom
_atom_sites_solution_primary direct
_atom_sites_solution_secondary difmap
_cell_angle_alpha 90
_cell_angle_beta 120.091(2)
_cell_angle_gamma 90
_cell_formula_units_Z 4
_cell_length_a 11.7881(3)
_cell_length_b 9.0056(2)
_cell_length_c 16.3296(4)
_cell_measurement_reflns_used 9878
_cell_measurement_temperature 180(2)
_cell_measurement_theta_max 29.0363
_cell_measurement_theta_min 2.8744
_cell_volume 1499.90(7)
_computing_cell_refinement 'CrysAlis PRO (Oxford Diffraction, 2010)'
_computing_data_collection 'CrysAlis PRO (Oxford Diffraction, 2010)'
_computing_data_reduction 'CrysAlis PRO (Oxford Diffraction, 2010)'
_computing_molecular_graphics 'Mercury (Macrae <i>et al.</i>, 2008)'
_computing_publication_material 'WinGX (Farrugia, 1999)'
_computing_structure_refinement 'SHELXL97 (Sheldrick, 2008)'
_computing_structure_solution 'SIR92 (Altomare <i>et al.</i>, 1994)'
_diffrn_ambient_temperature 180(2)
_diffrn_measured_fraction_theta_full 0.998
_diffrn_measured_fraction_theta_max 0.998
_diffrn_measurement_device_type 'Oxford-Diffraction Gemini'
_diffrn_measurement_method '\w scan'
_diffrn_radiation_monochromator graphite
_diffrn_radiation_source 'Enhance (Mo) X-ray Source'
_diffrn_radiation_type MoK\a
_diffrn_radiation_wavelength 0.71073
_diffrn_reflns_av_R_equivalents 0.0222
_diffrn_reflns_limit_h_max 14
_diffrn_reflns_limit_h_min -14
_diffrn_reflns_limit_k_max 10
_diffrn_reflns_limit_k_min -10
_diffrn_reflns_limit_l_max 18
_diffrn_reflns_limit_l_min -19
_diffrn_reflns_number 15187
_diffrn_reflns_theta_full 25.35
_diffrn_reflns_theta_max 25.35
_diffrn_reflns_theta_min 2.88
_diffrn_standards_decay_% 0
_diffrn_standards_interval_count 0
_diffrn_standards_interval_time 0
_diffrn_standards_number 0
_exptl_absorpt_coefficient_mu 0.228
_exptl_absorpt_correction_T_max 0.990
_exptl_absorpt_correction_T_min 0.930
_exptl_absorpt_correction_type multi-scan
_exptl_absorpt_process_details
;
(CrysAlis PRO; Oxford Diffraction, 2010)
;
_exptl_crystal_colour colourless
_exptl_crystal_density_diffrn 1.317
_exptl_crystal_density_method 'not measured'
_exptl_crystal_description block
_exptl_crystal_F_000 632
_exptl_crystal_size_max 0.4
_exptl_crystal_size_mid 0.25
_exptl_crystal_size_min 0.03
_refine_diff_density_max 0.503
_refine_diff_density_min -0.275
_refine_ls_extinction_method none
_refine_ls_goodness_of_fit_ref 1.115
_refine_ls_hydrogen_treatment mixed
_refine_ls_matrix_type full
_refine_ls_number_parameters 188
_refine_ls_number_reflns 2744
_refine_ls_number_restraints 1
_refine_ls_restrained_S_all 1.115
_refine_ls_R_factor_all 0.0352
_refine_ls_R_factor_gt 0.0293
_refine_ls_shift/su_max 0
_refine_ls_shift/su_mean 0
_refine_ls_structure_factor_coef Fsqd
_refine_ls_weighting_details 'calc w=1/[\s^2^(Fo^2^)+(0.0508P)^2^+0.2576P] where P=(Fo^2^+2Fc^2^)/3'
_refine_ls_weighting_scheme calc
_refine_ls_wR_factor_gt 0.0861
_refine_ls_wR_factor_ref 0.0881
_reflns_number_gt 2334
_reflns_number_total 2744
_reflns_threshold_expression I>2s(I)
_cod_data_source_file im2332.cif
_cod_data_source_block I
_cod_original_cell_volume 1499.91(7)
_cod_original_sg_symbol_H-M 'P 21/c'
_cod_database_code 2232786
_cod_database_fobs_code 2232786

loop_
_symmetry_equiv_pos_as_xyz
'x, y, z'
'-x, y+1/2, -z+1/2'
'-x, -y, -z'
'x, -y-1/2, z-1/2'

loop_
_atom_site_type_symbol
_atom_site_label
_atom_site_fract_x
_atom_site_fract_y
_atom_site_fract_z
_atom_site_U_iso_or_equiv
_atom_site_adp_type
_atom_site_calc_flag
_atom_site_refinement_flags
_atom_site_occupancy
_atom_site_symmetry_multiplicity
C C1 0.9715(2) 0.8337(3) 0.54534(15) 0.0587(6) Uani d . 1 1
H H1A 0.8812 0.8463 0.4934 0.088 Uiso calc R 1 1
H H1B 1.0281 0.8081 0.5195 0.088 Uiso calc R 1 1
H H1C 1.0021 0.9265 0.5813 0.088 Uiso calc R 1 1
C C2 0.97629(19) 0.7127(2) 0.60890(14) 0.0419(4) Uani d . 1 1
H H2A 0.9451 0.6184 0.5733 0.05 Uiso calc R 1 1
H H2B 1.0673 0.6982 0.6614 0.05 Uiso calc R 1 1
C C3 0.87361(14) 0.65483(17) 0.69751(10) 0.0262(3) Uani d . 1 1
C C4 0.79014(14) 0.71356(17) 0.73504(10) 0.0241(3) Uani d . 1 1
C C5 0.79902(17) 0.86253(18) 0.76008(12) 0.0328(4) Uani d . 1 1
H H5 0.8554 0.9269 0.7507 0.039 Uiso calc R 1 1
C C6 0.72634(19) 0.9176(2) 0.79856(13) 0.0409(4) Uani d . 1 1
H H6 0.7317 1.0197 0.8146 0.049 Uiso calc R 1 1
C C7 0.64604(18) 0.8236(2) 0.81356(12) 0.0386(4) Uani d . 1 1
H H7 0.5965 0.8611 0.8403 0.046 Uiso calc R 1 1
C C8 0.63737(16) 0.67464(19) 0.78977(11) 0.0296(4) Uani d . 1 1
H H8 0.5822 0.6106 0.8006 0.036 Uiso calc R 1 1
C C9 0.70872(14) 0.61845(16) 0.75018(10) 0.0224(3) Uani d . 1 1
C C10 0.68801(14) 0.45713(16) 0.72159(10) 0.0224(3) Uani d . 1 1
C C11 0.68034(15) 0.22686(16) 0.52516(10) 0.0255(3) Uani d . 1 1
C C12 0.67874(18) 0.35133(19) 0.46180(12) 0.0344(4) Uani d . 1 1
H H12A 0.7299 0.3216 0.4322 0.052 Uiso calc R 1 1
H H12B 0.7172 0.441 0.4998 0.052 Uiso calc R 1 1
H H12C 0.5881 0.3717 0.4125 0.052 Uiso calc R 1 1
C C13 0.81679(16) 0.20074(19) 0.60975(12) 0.0350(4) Uani d . 1 1
H H13A 0.8755 0.1665 0.5875 0.052 Uiso calc R 1 1
H H13B 0.8121 0.1253 0.6512 0.052 Uiso calc R 1 1
H H13C 0.8505 0.2937 0.645 0.052 Uiso calc R 1 1
C C14 0.62431(19) 0.08368(19) 0.46900(13) 0.0410(4) Uani d . 1 1
H H14A 0.5337 0.1007 0.4186 0.062 Uiso calc R 1 1
H H14B 0.6261 0.0055 0.5114 0.062 Uiso calc R 1 1
H H14C 0.6772 0.053 0.441 0.062 Uiso calc R 1 1
N N1 0.63756(12) 0.43515(13) 0.62653(8) 0.0215(3) Uani d D 1 1
H H101 0.6177(16) 0.5099(14) 0.5890(10) 0.026 Uiso d D 1 1
O O1 0.89198(11) 0.75638(12) 0.64578(8) 0.0332(3) Uani d . 1 1
O O2 0.92023(11) 0.53207(12) 0.71343(9) 0.0365(3) Uani d . 1 1
O O3 0.70681(12) 0.35692(12) 0.77681(7) 0.0352(3) Uani d . 1 1
O O4 0.44238(10) 0.30802(11) 0.49210(7) 0.0278(3) Uani d . 1 1
S S1 0.57360(4) 0.27051(4) 0.57391(2) 0.02149(13) Uani d . 1 1

loop_
_atom_site_aniso_label
_atom_site_aniso_U_11
_atom_site_aniso_U_22
_atom_site_aniso_U_33
_atom_site_aniso_U_12
_atom_site_aniso_U_13
_atom_site_aniso_U_23
C1 0.0548(13) 0.0834(16) 0.0556(12) 0.0132(12) 0.0408(11) 0.0184(12)
C2 0.0404(10) 0.0503(11) 0.0517(11) 0.0016(8) 0.0355(9) -0.0005(9)
C3 0.0211(8) 0.0294(9) 0.0285(8) -0.0069(6) 0.0128(6) -0.0054(6)
C4 0.0244(8) 0.0265(8) 0.0219(7) -0.0029(6) 0.0119(6) -0.0028(6)
C5 0.0379(9) 0.0297(9) 0.0376(9) -0.0096(7) 0.0239(8) -0.0078(7)
C6 0.0533(12) 0.0303(9) 0.0514(11) -0.0087(8) 0.0353(10) -0.0161(8)
C7 0.0458(11) 0.0393(10) 0.0439(10) -0.0035(8) 0.0325(9) -0.0124(8)
C8 0.0317(9) 0.0352(9) 0.0277(8) -0.0055(7) 0.0192(7) -0.0033(7)
C9 0.0215(7) 0.0265(8) 0.0162(7) -0.0014(6) 0.0073(6) -0.0015(6)
C10 0.0196(7) 0.0265(8) 0.0226(7) -0.0011(6) 0.0116(6) 0.0008(6)
C11 0.0301(8) 0.0229(8) 0.0280(8) 0.0013(6) 0.0180(7) -0.0009(6)
C12 0.0413(10) 0.0367(10) 0.0358(9) 0.0056(7) 0.0272(8) 0.0076(7)
C13 0.0321(9) 0.0341(9) 0.0390(9) 0.0102(7) 0.0180(8) 0.0038(7)
C14 0.0496(11) 0.0339(9) 0.0465(10) -0.0044(8) 0.0294(9) -0.0145(8)
N1 0.0263(7) 0.0169(6) 0.0204(6) -0.0014(5) 0.0111(5) 0.0015(5)
O1 0.0352(7) 0.0354(6) 0.0407(6) 0.0007(5) 0.0276(6) 0.0012(5)
O2 0.0307(6) 0.0293(6) 0.0570(8) 0.0010(5) 0.0275(6) -0.0006(5)
O3 0.0486(7) 0.0286(6) 0.0267(6) -0.0010(5) 0.0177(5) 0.0059(5)
O4 0.0244(6) 0.0241(5) 0.0290(6) -0.0026(4) 0.0090(5) -0.0013(4)
S1 0.0251(2) 0.01767(19) 0.0227(2) -0.00142(13) 0.01277(16) 0.00053(13)

loop_
_atom_type_symbol
_atom_type_description
_atom_type_scat_dispersion_real
_atom_type_scat_dispersion_imag
_atom_type_scat_source
C C 0.0033 0.0016 'International Tables Vol C Tables 4.2.6.8 and 6.1.1.4'
H H 0 0 'International Tables Vol C Tables 4.2.6.8 and 6.1.1.4'
N N 0.0061 0.0033 'International Tables Vol C Tables 4.2.6.8 and 6.1.1.4'
O O 0.0106 0.006 'International Tables Vol C Tables 4.2.6.8 and 6.1.1.4'
S S 0.1246 0.1234 'International Tables Vol C Tables 4.2.6.8 and 6.1.1.4'

loop_
_geom_angle_atom_site_label_1
_geom_angle_atom_site_label_2
_geom_angle_atom_site_label_3
_geom_angle
C2 C1 H1A 109.5
C2 C1 H1B 109.5
H1A C1 H1B 109.5
C2 C1 H1C 109.5
H1A C1 H1C 109.5
H1B C1 H1C 109.5
O1 C2 C1 107.28(15)
O1 C2 H2A 110.3
C1 C2 H2A 110.3
O1 C2 H2B 110.3
C1 C2 H2B 110.3
H2A C2 H2B 108.5
O2 C3 O1 124.39(15)
O2 C3 C4 124.08(14)
O1 C3 C4 111.52(13)
C5 C4 C9 119.75(14)
C5 C4 C3 119.63(14)
C9 C4 C3 120.52(13)
C6 C5 C4 120.43(15)
C6 C5 H5 119.8
C4 C5 H5 119.8
C7 C6 C5 119.79(16)
C7 C6 H6 120.1
C5 C6 H6 120.1
C6 C7 C8 120.32(16)
C6 C7 H7 119.8
C8 C7 H7 119.8
C7 C8 C9 120.43(15)
C7 C8 H8 119.8
C9 C8 H8 119.8
C8 C9 C4 119.29(14)
C8 C9 C10 116.97(14)
C4 C9 C10 123.68(13)
O3 C10 N1 123.21(14)
O3 C10 C9 123.02(13)
N1 C10 C9 113.63(12)
C12 C11 C13 112.22(14)
C12 C11 C14 111.10(13)
C13 C11 C14 110.86(14)
C12 C11 S1 111.09(11)
C13 C11 S1 106.33(10)
C14 C11 S1 104.89(11)
C11 C12 H12A 109.5
C11 C12 H12B 109.5
H12A C12 H12B 109.5
C11 C12 H12C 109.5
H12A C12 H12C 109.5
H12B C12 H12C 109.5
C11 C13 H13A 109.5
C11 C13 H13B 109.5
H13A C13 H13B 109.5
C11 C13 H13C 109.5
H13A C13 H13C 109.5
H13B C13 H13C 109.5
C11 C14 H14A 109.5
C11 C14 H14B 109.5
H14A C14 H14B 109.5
C11 C14 H14C 109.5
H14A C14 H14C 109.5
H14B C14 H14C 109.5
C10 N1 S1 122.17(10)
C10 N1 H101 120.2(11)
S1 N1 H101 115.6(11)
C3 O1 C2 116.06(13)
O4 S1 N1 104.78(6)
O4 S1 C11 106.78(7)
N1 S1 C11 100.38(7)

loop_
_geom_bond_atom_site_label_1
_geom_bond_atom_site_label_2
_geom_bond_distance
C1 C2 1.486(3)
C1 H1A 0.98
C1 H1B 0.98
C1 H1C 0.98
C2 O1 1.451(2)
C2 H2A 0.99
C2 H2B 0.99
C3 O2 1.2036(19)
C3 O1 1.3343(19)
C3 C4 1.493(2)
C4 C5 1.391(2)
C4 C9 1.398(2)
C5 C6 1.384(2)
C5 H5 0.95
C6 C7 1.380(3)
C6 H6 0.95
C7 C8 1.386(2)
C7 H7 0.95
C8 C9 1.388(2)
C8 H8 0.95
C9 C10 1.508(2)
C10 O3 1.2150(18)
C10 N1 1.3699(19)
C11 C12 1.519(2)
C11 C13 1.524(2)
C11 C14 1.527(2)
C11 S1 1.8373(16)
C12 H12A 0.98
C12 H12B 0.98
C12 H12C 0.98
C13 H13A 0.98
C13 H13B 0.98
C13 H13C 0.98
C14 H14A 0.98
C14 H14B 0.98
C14 H14C 0.98
N1 S1 1.6898(12)
N1 H101 0.860(9)
O4 S1 1.4898(11)

loop_
_geom_hbond_atom_site_label_D
_geom_hbond_atom_site_label_H
_geom_hbond_atom_site_label_A
_geom_hbond_site_symmetry_A
_geom_hbond_distance_DH
_geom_hbond_distance_HA
_geom_hbond_distance_DA
_geom_hbond_angle_DHA
_geom_hbond_publ_flag
N1 H101 O4 3_666 0.860(10) 2.000(10) 2.857(2) 173(2) yes
C5 H5 O2 2_756 0.9500 2.5900 3.469(3) 155.00 yes
C13 H13C O2 . 0.9800 2.3700 3.345(2) 174.00 yes
